data_4514820
loop_
_publ_author_name
'Tian, Cong'
'Dhawa, Uttam'
'Scheremetjew, Alexej'
'Ackermann, Lutz'

_publ_section_title
;
 Cupraelectro-Catalyzed Alkyne Annulation: Evidence for Distinct C--H
 Alkynylation and Decarboxylative C--H/C--C Manifolds
;
_journal_issue 9
_journal_name_full 'ACS Catalysis'
_journal_page_first 7690
_journal_paper_doi 10.1021/acscatal.9b02348
_journal_volume 9
_journal_year 2019
_chemical_formula_moiety 'C25 H15 N3 O'
_chemical_formula_sum 'C25 H15 N3 O'
_chemical_formula_weight 373.40
_space_group_crystal_system monoclinic
_space_group_IT_number 15
_space_group_name_Hall '-C 2yc'
_space_group_name_H-M_alt 'C 1 2/c 1'
_symmetry_space_group_name_Hall '-C 2yc'
_symmetry_space_group_name_H-M 'C 1 2/c 1'
_atom_sites_solution_hydrogens geom
_atom_sites_solution_primary dual
_audit_creation_date 2019-03-05
_audit_creation_method
;
Olex2 1.2
(compiled 2018.05.29 svn.r3508 for OlexSys, GUI svn.r5506)
;
_cell_angle_alpha 90
_cell_angle_beta 97.656(2)
_cell_angle_gamma 90
_cell_formula_units_Z 8
_cell_length_a 39.582(3)
_cell_length_b 6.6842(5)
_cell_length_c 13.9095(8)
_cell_measurement_reflns_used 9901
_cell_measurement_temperature 99.95
_cell_measurement_theta_max 29.569
_cell_measurement_theta_min 2.957
_cell_volume 3647.3(4)
_computing_cell_refinement 'SAINT V8.38A (?, 2016)'
_computing_data_reduction 'SAINT V8.38A (?, 2016)'
_computing_molecular_graphics 'Olex2 (Dolomanov et al., 2009)'
_computing_publication_material 'Olex2 (Dolomanov et al., 2009)'
_computing_structure_refinement 'XL (Sheldrick, 2008)'
_computing_structure_solution 'XT (Sheldrick, 2015)'
_diffrn_ambient_temperature 99.95
_diffrn_measured_fraction_theta_full 0.999
_diffrn_measured_fraction_theta_max 0.994
_diffrn_measurement_device_type 'Bruker APEX-II CCD'
_diffrn_measurement_method '\f and \w scans'
_diffrn_radiation_type MoK\a
_diffrn_radiation_wavelength 0.71073
_diffrn_reflns_av_R_equivalents 0.0295
_diffrn_reflns_av_unetI/netI 0.0196
_diffrn_reflns_Laue_measured_fraction_full 0.999
_diffrn_reflns_Laue_measured_fraction_max 0.994
_diffrn_reflns_limit_h_max 54
_diffrn_reflns_limit_h_min -54
_diffrn_reflns_limit_k_max 9
_diffrn_reflns_limit_k_min -9
_diffrn_reflns_limit_l_max 17
_diffrn_reflns_limit_l_min -19
_diffrn_reflns_number 31821
_diffrn_reflns_point_group_measured_fraction_full 0.999
_diffrn_reflns_point_group_measured_fraction_max 0.994
_diffrn_reflns_theta_full 25.242
_diffrn_reflns_theta_max 29.564
_diffrn_reflns_theta_min 2.955
_diffrn_standards_number 0
_exptl_absorpt_coefficient_mu 0.085
_exptl_absorpt_correction_T_max 0.8749
_exptl_absorpt_correction_T_min 0.8351
_exptl_absorpt_correction_type multi-scan
_exptl_absorpt_process_details
'SADABS-2016/2 (Bruker,2016/2) was used for absorption correction. wR2(int) was 0.1605 before and 0.0559 after correction. The Ratio of minimum to maximum transmission is 0.9545. The \l/2 correction factor is Not present.'
_exptl_crystal_colour colourless
_exptl_crystal_colour_primary colourless
_exptl_crystal_density_diffrn 1.360
_exptl_crystal_description plate
_exptl_crystal_F_000 1552
_exptl_crystal_size_max 0.379
_exptl_crystal_size_mid 0.351
_exptl_crystal_size_min 0.052
_refine_diff_density_max 0.296
_refine_diff_density_min -0.252
_refine_diff_density_rms 0.052
_refine_ls_extinction_method none
_refine_ls_goodness_of_fit_ref 1.042
_refine_ls_hydrogen_treatment constr
_refine_ls_matrix_type full
_refine_ls_number_parameters 262
_refine_ls_number_reflns 5081
_refine_ls_number_restraints 0
_refine_ls_restrained_S_all 1.042
_refine_ls_R_factor_all 0.0479
_refine_ls_R_factor_gt 0.0410
_refine_ls_shift/su_max 0.001
_refine_ls_shift/su_mean 0.000
_refine_ls_structure_factor_coef Fsqd
_refine_ls_weighting_details 'w=1/[\s^2^(Fo^2^)+(0.0500P)^2^+3.4586P] where P=(Fo^2^+2Fc^2^)/3'
_refine_ls_weighting_scheme calc
_refine_ls_wR_factor_gt 0.1015
_refine_ls_wR_factor_ref 0.1090
_reflns_Friedel_coverage 0.000
_reflns_number_gt 4441
_reflns_number_total 5081
_reflns_threshold_expression 'I > 2\s(I)'
_cod_data_source_file cs9b02348_si_002.cif
_cod_data_source_block 0593_cg_0m
_cod_original_cell_volume 3647.2(4)
_cod_database_code 4514820
_shelx_shelxl_version_number 2018/3
_shelx_space_group_comment
;
The symmetry employed for this shelxl refinement is uniquely defined
by the following loop, which should always be used as a source of
symmetry information in preference to the above space-group names.
They are only intended as comments.
;
_shelx_estimated_absorpt_t_max 0.996
_shelx_estimated_absorpt_t_min 0.968
_olex2_refinement_description
;
1. Fixed Uiso
 At 1.2 times of:
  All C(H) groups
2.a Aromatic/amide H refined with riding coordinates:
 C5(H5), C7(H7), C8(H8), C10(H10), C11(H11), C13(H13), C14(H14), C15(H15),
 C16(H16), C20(H20), C21(H21), C22(H22), C23(H23), C24(H24), C25(H25)
;
_olex2_diffrn_ambient_temperature_device 'Oxford Cryosystems Cryostream 800'
_olex2_exptl_crystal_mounting_method 'The crystal was mounted on a MITIGEN holder oil'
_olex2_submission_special_instructions 'No special instructions were received'

loop_
_space_group_symop_operation_xyz
'x, y, z'
'-x, y, -z+1/2'
'x+1/2, y+1/2, z'
'-x+1/2, y+1/2, -z+1/2'
'-x, -y, -z'
'x, -y, z-1/2'
'-x+1/2, -y+1/2, -z'
'x+1/2, -y+1/2, z-1/2'

loop_
_atom_site_label
_atom_site_type_symbol
_atom_site_fract_x
_atom_site_fract_y
_atom_site_fract_z
_atom_site_U_iso_or_equiv
_atom_site_adp_type
_atom_site_occupancy
_atom_site_site_symmetry_order
_atom_site_calc_flag
_atom_site_refinement_flags_posn
O1 O 0.30516(2) 0.56711(14) 0.81134(6) 0.02652(19) Uani 1 1 d .
N1 N 0.33701(2) 0.49413(14) 0.68722(6) 0.01667(18) Uani 1 1 d .
N2 N 0.40667(2) 0.56021(14) 0.74888(6) 0.01681(18) Uani 1 1 d .
N3 N 0.48887(3) -0.18582(19) 0.60016(9) 0.0340(3) Uani 1 1 d .
C1 C 0.31176(3) 0.59513(17) 0.72933(8) 0.0185(2) Uani 1 1 d .
C2 C 0.29638(3) 0.73789(16) 0.65506(8) 0.0188(2) Uani 1 1 d .
C3 C 0.31298(3) 0.71822(16) 0.57331(8) 0.0179(2) Uani 1 1 d .
C4 C 0.33893(3) 0.55986(16) 0.59125(7) 0.01649(19) Uani 1 1 d .
C5 C 0.35929(3) 0.49822(17) 0.52718(7) 0.0190(2) Uani 1 1 d .
H5 H 0.356104 0.563987 0.466095 0.023 Uiso 1 1 calc R
C6 C 0.38589(3) 0.34250(16) 0.53869(7) 0.0169(2) Uani 1 1 d .
C7 C 0.37954(3) 0.14501(17) 0.56526(7) 0.0182(2) Uani 1 1 d .
H7 H 0.356915 0.105233 0.571748 0.022 Uiso 1 1 calc R
C8 C 0.40580(3) 0.00705(16) 0.58219(7) 0.0185(2) Uani 1 1 d .
H8 H 0.401417 -0.125225 0.602239 0.022 Uiso 1 1 calc R
C9 C 0.43887(3) 0.06538(17) 0.56934(7) 0.0184(2) Uani 1 1 d .
C10 C 0.44539(3) 0.25875(17) 0.53788(8) 0.0199(2) Uani 1 1 d .
H10 H 0.467760 0.296015 0.527265 0.024 Uiso 1 1 calc R
C11 C 0.41896(3) 0.39487(17) 0.52243(8) 0.0195(2) Uani 1 1 d .
H11 H 0.423247 0.525846 0.500465 0.023 Uiso 1 1 calc R
C12 C 0.46663(3) -0.07540(19) 0.58676(8) 0.0232(2) Uani 1 1 d .
C13 C 0.30360(3) 0.83685(18) 0.49195(9) 0.0231(2) Uani 1 1 d .
H13 H 0.314659 0.824297 0.435687 0.028 Uiso 1 1 calc R
C14 C 0.27742(3) 0.97462(18) 0.49583(10) 0.0271(3) Uani 1 1 d .
H14 H 0.270892 1.059053 0.441589 0.033 Uiso 1 1 calc R
C15 C 0.26053(3) 0.99184(18) 0.57738(10) 0.0270(3) Uani 1 1 d .
H15 H 0.242521 1.085745 0.577423 0.032 Uiso 1 1 calc R
C16 C 0.26985(3) 0.87273(18) 0.65857(9) 0.0237(2) Uani 1 1 d .
H16 H 0.258492 0.883154 0.714375 0.028 Uiso 1 1 calc R
C17 C 0.35760(3) 0.34477(16) 0.73962(7) 0.01596(19) Uani 1 1 d .
C18 C 0.39302(2) 0.37859(15) 0.76782(7) 0.01492(19) Uani 1 1 d .
C19 C 0.41278(3) 0.21882(16) 0.81352(7) 0.0173(2) Uani 1 1 d .
C20 C 0.44837(3) 0.25012(18) 0.83691(8) 0.0212(2) Uani 1 1 d .
H20 H 0.462671 0.146056 0.865531 0.025 Uiso 1 1 calc R
C21 C 0.46184(3) 0.43160(19) 0.81779(8) 0.0222(2) Uani 1 1 d .
H21 H 0.485580 0.456097 0.833269 0.027 Uiso 1 1 calc R
C22 C 0.43980(3) 0.58245(17) 0.77454(8) 0.0201(2) Uani 1 1 d .
H22 H 0.449516 0.708788 0.763128 0.024 Uiso 1 1 calc R
C23 C 0.39674(3) 0.03679(17) 0.83381(8) 0.0215(2) Uani 1 1 d .
H23 H 0.410007 -0.069830 0.864121 0.026 Uiso 1 1 calc R
C24 C 0.36232(3) 0.01355(17) 0.81007(8) 0.0229(2) Uani 1 1 d .
H24 H 0.351653 -0.107090 0.826007 0.027 Uiso 1 1 calc R
C25 C 0.34264(3) 0.16837(17) 0.76200(8) 0.0199(2) Uani 1 1 d .
H25 H 0.318786 0.150560 0.744886 0.024 Uiso 1 1 calc R

loop_
_atom_site_aniso_label
_atom_site_aniso_U_11
_atom_site_aniso_U_22
_atom_site_aniso_U_33
_atom_site_aniso_U_23
_atom_site_aniso_U_13
_atom_site_aniso_U_12
O1 0.0239(4) 0.0347(5) 0.0225(4) 0.0008(3) 0.0090(3) 0.0025(3)
N1 0.0141(4) 0.0192(4) 0.0169(4) 0.0016(3) 0.0024(3) 0.0018(3)
N2 0.0178(4) 0.0163(4) 0.0164(4) -0.0008(3) 0.0024(3) -0.0016(3)
N3 0.0291(5) 0.0365(6) 0.0379(6) 0.0099(5) 0.0101(4) 0.0113(5)
C1 0.0135(4) 0.0210(5) 0.0212(5) -0.0023(4) 0.0030(3) -0.0012(4)
C2 0.0132(4) 0.0189(5) 0.0238(5) -0.0019(4) 0.0008(4) -0.0009(4)
C3 0.0133(4) 0.0177(5) 0.0223(5) -0.0006(4) 0.0003(3) 0.0000(4)
C4 0.0148(4) 0.0172(5) 0.0169(4) 0.0020(4) 0.0001(3) 0.0001(4)
C5 0.0192(5) 0.0210(5) 0.0165(4) 0.0017(4) 0.0014(4) 0.0025(4)
C6 0.0182(5) 0.0197(5) 0.0129(4) -0.0016(4) 0.0020(3) 0.0024(4)
C7 0.0171(5) 0.0214(5) 0.0161(4) -0.0038(4) 0.0028(3) -0.0010(4)
C8 0.0218(5) 0.0175(5) 0.0166(4) -0.0026(4) 0.0038(4) -0.0002(4)
C9 0.0183(5) 0.0212(5) 0.0156(4) -0.0017(4) 0.0023(3) 0.0033(4)
C10 0.0175(5) 0.0235(5) 0.0191(5) -0.0014(4) 0.0045(4) -0.0004(4)
C11 0.0219(5) 0.0192(5) 0.0182(5) -0.0001(4) 0.0050(4) 0.0000(4)
C12 0.0222(5) 0.0270(6) 0.0212(5) 0.0022(4) 0.0058(4) 0.0034(4)
C13 0.0206(5) 0.0226(5) 0.0255(5) 0.0034(4) 0.0006(4) 0.0012(4)
C14 0.0233(5) 0.0203(5) 0.0358(6) 0.0051(5) -0.0038(5) 0.0032(4)
C15 0.0182(5) 0.0196(5) 0.0418(7) -0.0019(5) -0.0010(5) 0.0039(4)
C16 0.0156(5) 0.0226(5) 0.0326(6) -0.0053(4) 0.0028(4) 0.0010(4)
C17 0.0174(4) 0.0164(5) 0.0140(4) 0.0001(3) 0.0016(3) 0.0006(4)
C18 0.0170(4) 0.0150(4) 0.0126(4) -0.0013(3) 0.0015(3) 0.0004(4)
C19 0.0212(5) 0.0167(5) 0.0134(4) -0.0020(4) 0.0003(3) 0.0025(4)
C20 0.0201(5) 0.0245(5) 0.0179(5) -0.0024(4) -0.0015(4) 0.0061(4)
C21 0.0155(5) 0.0304(6) 0.0202(5) -0.0046(4) 0.0009(4) 0.0003(4)
C22 0.0194(5) 0.0223(5) 0.0187(5) -0.0021(4) 0.0031(4) -0.0040(4)
C23 0.0311(6) 0.0157(5) 0.0166(5) 0.0002(4) -0.0011(4) 0.0028(4)
C24 0.0318(6) 0.0163(5) 0.0201(5) 0.0016(4) 0.0022(4) -0.0051(4)
C25 0.0214(5) 0.0202(5) 0.0179(5) -0.0005(4) 0.0020(4) -0.0049(4)

loop_
_atom_type_symbol
_atom_type_description
_atom_type_scat_dispersion_real
_atom_type_scat_dispersion_imag
_atom_type_scat_source
C C 0.0033 0.0016 'International Tables Vol C Tables 4.2.6.8 and 6.1.1.4'
H H 0.0000 0.0000 'International Tables Vol C Tables 4.2.6.8 and 6.1.1.4'
N N 0.0061 0.0033 'International Tables Vol C Tables 4.2.6.8 and 6.1.1.4'
O O 0.0106 0.0060 'International Tables Vol C Tables 4.2.6.8 and 6.1.1.4'

loop_
_geom_angle_atom_site_label_1
_geom_angle_atom_site_label_2
_geom_angle_atom_site_label_3
_geom_angle
C1 N1 C4 112.09(9)
C1 N1 C17 121.05(9)
C4 N1 C17 126.86(8)
C22 N2 C18 116.81(9)
O1 C1 N1 124.93(10)
O1 C1 C2 129.39(10)
N1 C1 C2 105.67(9)
C3 C2 C1 108.35(9)
C16 C2 C1 129.61(10)
C16 C2 C3 122.04(10)
C2 C3 C4 108.88(9)
C13 C3 C2 120.42(10)
C13 C3 C4 130.70(10)
N1 C4 C3 104.99(8)
C5 C4 N1 129.95(10)
C5 C4 C3 125.06(10)
C4 C5 H5 115.6
C4 C5 C6 128.86(10)
C6 C5 H5 115.6
C7 C6 C5 122.87(9)
C11 C6 C5 118.35(10)
C11 C6 C7 118.78(10)
C6 C7 H7 119.5
C8 C7 C6 120.96(10)
C8 C7 H7 119.5
C7 C8 H8 120.5
C7 C8 C9 119.06(10)
C9 C8 H8 120.5
C8 C9 C12 120.08(10)
C10 C9 C8 120.78(10)
C10 C9 C12 119.13(10)
C9 C10 H10 120.4
C11 C10 C9 119.29(10)
C11 C10 H10 120.4
C6 C11 H11 119.5
C10 C11 C6 120.96(10)
C10 C11 H11 119.5
N3 C12 C9 179.31(14)
C3 C13 H13 121.1
C3 C13 C14 117.70(11)
C14 C13 H13 121.1
C13 C14 H14 119.2
C13 C14 C15 121.68(11)
C15 C14 H14 119.2
C14 C15 H15 119.7
C16 C15 C14 120.58(11)
C16 C15 H15 119.7
C2 C16 C15 117.56(11)
C2 C16 H16 121.2
C15 C16 H16 121.2
C18 C17 N1 120.31(9)
C25 C17 N1 118.85(9)
C25 C17 C18 120.84(10)
N2 C18 C17 119.19(9)
N2 C18 C19 122.97(9)
C19 C18 C17 117.83(9)
C20 C19 C18 117.51(10)
C23 C19 C18 119.92(10)
C23 C19 C20 122.57(10)
C19 C20 H20 120.4
C21 C20 C19 119.20(10)
C21 C20 H20 120.4
C20 C21 H21 120.6
C20 C21 C22 118.80(10)
C22 C21 H21 120.6
N2 C22 C21 124.66(10)
N2 C22 H22 117.7
C21 C22 H22 117.7
C19 C23 H23 119.7
C24 C23 C19 120.51(10)
C24 C23 H23 119.7
C23 C24 H24 120.0
C23 C24 C25 120.07(10)
C25 C24 H24 120.0
C17 C25 C24 120.68(10)
C17 C25 H25 119.7
C24 C25 H25 119.7

loop_
_geom_bond_atom_site_label_1
_geom_bond_atom_site_label_2
_geom_bond_distance
O1 C1 1.2182(13)
N1 C1 1.3978(13)
N1 C4 1.4170(13)
N1 C17 1.4260(13)
N2 C18 1.3686(13)
N2 C22 1.3206(14)
N3 C12 1.1448(16)
C1 C2 1.4766(15)
C2 C3 1.3933(15)
C2 C16 1.3898(15)
C3 C4 1.4729(14)
C3 C13 1.3912(15)
C4 C5 1.3433(14)
C5 H5 0.9500
C5 C6 1.4741(14)
C6 C7 1.4025(15)
C6 C11 1.4020(14)
C7 H7 0.9500
C7 C8 1.3859(15)
C8 H8 0.9500
C8 C9 1.3998(15)
C9 C10 1.3996(16)
C9 C12 1.4425(15)
C10 H10 0.9500
C10 C11 1.3817(15)
C11 H11 0.9500
C13 H13 0.9500
C13 C14 1.3925(16)
C14 H14 0.9500
C14 C15 1.3961(19)
C15 H15 0.9500
C15 C16 1.3907(18)
C16 H16 0.9500
C17 C18 1.4228(14)
C17 C25 1.3735(15)
C18 C19 1.4227(14)
C19 C20 1.4185(15)
C19 C23 1.4182(15)
C20 H20 0.9500
C20 C21 1.3652(17)
C21 H21 0.9500
C21 C22 1.4141(16)
C22 H22 0.9500
C23 H23 0.9500
C23 C24 1.3673(17)
C24 H24 0.9500
C24 C25 1.4092(16)
C25 H25 0.9500
